data_4349503
loop_
_publ_author_name
'Yu, Hao'
'He, Cheng'
'Xu, Jing'
'Duan, Chunying'
'Reek, Joost N. H.'

_publ_section_title
;
 Metal--organic redox vehicles to encapsulate organic dyes for
 photocatalytic protons and carbon dioxide reduction
;
_journal_issue 10
_journal_name_full 'Inorganic Chemistry Frontiers'
_journal_page_first 1256
_journal_paper_doi 10.1039/C6QI00211K
_journal_volume 3
_journal_year 2016
_chemical_formula_sum 'C75 H92 N18 Ni3 O4 S12'
_chemical_formula_weight 1870.52
_chemical_name_systematic Ni-SSC
_space_group_IT_number 2
_space_group_name_Hall '-P 1'
_space_group_name_H-M_alt 'P -1'
_symmetry_cell_setting triclinic
_symmetry_space_group_name_H-M 'P -1'
_atom_sites_solution_hydrogens geom
_atom_sites_solution_primary direct
_atom_sites_solution_secondary difmap
_audit_creation_method SHELXL-97
_audit_update_record
;
2016-01-28 deposited with the CCDC.
2016-08-05 downloaded from the CCDC.
;
_cell_angle_alpha 112.371(12)
_cell_angle_beta 114.135(11)
_cell_angle_gamma 95.882(11)
_cell_formula_units_Z 2
_cell_length_a 18.28(2)
_cell_length_b 18.49(2)
_cell_length_c 19.33(2)
_cell_measurement_reflns_used 504
_cell_measurement_temperature 200(2)
_cell_measurement_theta_max 16.85
_cell_measurement_theta_min 2.74
_cell_volume 5249(10)
_computing_cell_refinement 'Bruker SMART'
_computing_data_collection 'Bruker SMART'
_computing_data_reduction 'Bruker SAINT'
_computing_molecular_graphics 'Bruker SHELXTL'
_computing_publication_material 'Bruker SHELXTL'
_computing_structure_refinement 'Bruker SHELXTL'
_computing_structure_solution 'Bruker SHELXTL'
_diffrn_ambient_temperature 200(2)
_diffrn_measured_fraction_theta_full 0.984
_diffrn_measured_fraction_theta_max 0.984
_diffrn_measurement_device_type 'CCD area detector'
_diffrn_measurement_method 'phi and omega scans'
_diffrn_radiation_monochromator graphite
_diffrn_radiation_source 'fine-focus sealed tube'
_diffrn_radiation_type MoK\a
_diffrn_radiation_wavelength 0.71073
_diffrn_reflns_av_R_equivalents 0.1686
_diffrn_reflns_av_sigmaI/netI 0.7172
_diffrn_reflns_limit_h_max 21
_diffrn_reflns_limit_h_min -21
_diffrn_reflns_limit_k_max 20
_diffrn_reflns_limit_k_min -21
_diffrn_reflns_limit_l_max 22
_diffrn_reflns_limit_l_min -15
_diffrn_reflns_number 25723
_diffrn_reflns_theta_full 25.00
_diffrn_reflns_theta_max 25.00
_diffrn_reflns_theta_min 1.66
_exptl_absorpt_coefficient_mu 0.819
_exptl_absorpt_correction_T_max 0.8404
_exptl_absorpt_correction_T_min 0.8277
_exptl_absorpt_correction_type empirical
_exptl_absorpt_process_details SADABS
_exptl_crystal_colour 'dark blue'
_exptl_crystal_density_diffrn 1.183
_exptl_crystal_density_method 'not measured'
_exptl_crystal_description BLOCK
_exptl_crystal_F_000 1952
_exptl_crystal_size_max 0.24
_exptl_crystal_size_mid 0.24
_exptl_crystal_size_min 0.22
_refine_diff_density_max 0.544
_refine_diff_density_min -0.405
_refine_diff_density_rms 0.103
_refine_ls_extinction_method none
_refine_ls_goodness_of_fit_ref 0.998
_refine_ls_hydrogen_treatment constr
_refine_ls_matrix_type full
_refine_ls_number_parameters 1060
_refine_ls_number_reflns 18178
_refine_ls_number_restraints 198
_refine_ls_restrained_S_all 0.996
_refine_ls_R_factor_all 0.3250
_refine_ls_R_factor_gt 0.1082
_refine_ls_shift/su_max 0.036
_refine_ls_shift/su_mean 0.001
_refine_ls_structure_factor_coef Fsqd
_refine_ls_weighting_details
; calc 
 [0.00000+1.00000exp(7.00(sin\q/\l)^2^)]/ 
   [\s^2^(Fo^2^)+0.0000+0.0000*P+(0.0000P)^2^+0.0000sin\q/\l] 
 where P = 0.33333Fo^2^ + 0.66667Fc^2^ 
;
_refine_ls_weighting_scheme calc
_refine_ls_wR_factor_gt 0.2445
_refine_ls_wR_factor_ref 0.3951
_reflns_number_gt 2841
_reflns_number_total 18178
_reflns_threshold_expression >2sigma(I)
_cod_data_source_file c6qi00211k2.cif
_cod_data_source_block 1
_cod_depositor_comments
;
The following automatic conversions were performed:

data item '_exptl_absorpt_correction_type' value 'EMPIRICAL' was
changed to 'empirical' in accordance with the
/home/saulius/struct/COD-crude-data/automatic-downloads/DataCite-retrospective/RSC/depositions/lib/dictionaries/cif_core.dic
dictionary named 'cif_core.dic' version 2.4.2 last updated on
2011-04-26.

data item '_symmetry_cell_setting' value 'Triclinic' was changed to
'triclinic' in accordance with the
/home/saulius/struct/COD-crude-data/automatic-downloads/DataCite-retrospective/RSC/depositions/lib/dictionaries/cif_core.dic
dictionary named 'cif_core.dic' version 2.4.2 last updated on
2011-04-26.

Automatic conversion script
Id: cif_fix_values 6909 2019-04-08 15:41:33Z antanas 
;
_cod_original_cell_volume 5250(11)
_cod_original_sg_symbol_H-M 'P-1   '
_cod_database_code 4349503

loop_
_symmetry_equiv_pos_as_xyz
'x, y, z'
'-x, -y, -z'

loop_
_atom_site_label
_atom_site_type_symbol
_atom_site_fract_x
_atom_site_fract_y
_atom_site_fract_z
_atom_site_U_iso_or_equiv
_atom_site_adp_type
_atom_site_occupancy
_atom_site_symmetry_multiplicity
_atom_site_calc_flag
_atom_site_refinement_flags
_atom_site_disorder_assembly
_atom_site_disorder_group
Ni1 Ni 0.62065(6) 0.48273(6) 0.23041(6) 0.0613(4) Uani 1 1 d . . .
Ni2 Ni 0.12102(6) -0.18503(7) -0.23309(6) 0.0680(4) Uani 1 1 d . . .
Ni3 Ni 0.34694(6) 0.10873(6) 0.52582(6) 0.0642(4) Uani 1 1 d . . .
S1 S 0.10693(14) -0.31416(14) -0.29117(15) 0.0815(9) Uani 1 1 d . . .
S2 S 0.19465(17) -0.40792(17) -0.20899(19) 0.1127(12) Uani 1 1 d U . .
S3 S 0.53327(13) 0.45118(13) 0.10100(12) 0.0677(8) Uani 1 1 d . . .
S4 S 0.39568(15) 0.28926(15) -0.02359(14) 0.0814(10) Uani 1 1 d . . .
S5 S 0.68283(13) 0.59958(13) 0.25119(12) 0.0667(7) Uani 1 1 d . . .
S6 S 0.80613(13) 0.74112(14) 0.42638(13) 0.0807(8) Uani 1 1 d . . .
S7 S 0.38709(15) 0.10572(14) 0.64445(14) 0.0796(9) Uani 1 1 d . . .
S8 S 0.45922(15) 0.24424(15) 0.81564(14) 0.0849(9) Uani 1 1 d . . .
S9 S 0.04556(13) -0.19018(15) -0.35324(13) 0.0759(9) Uani 1 1 d . . .
S10 S -0.03700(14) -0.06910(16) -0.38668(13) 0.0849(9) Uani 1 1 d . . .
S11 S 0.31467(16) -0.02207(14) 0.46240(14) 0.0852(10) Uani 1 1 d . . .
S12 S 0.23757(16) -0.13226(16) 0.28039(15) 0.0905(11) Uani 1 1 d . . .
N1 N 0.6105(3) 0.0140(4) 0.1796(4) 0.063(2) Uani 1 1 d . . .
N2 N 0.2317(4) -0.2469(4) -0.1327(4) 0.077(2) Uani 1 1 d . . .
N3 N 0.2129(3) -0.1778(3) -0.1382(3) 0.066(2) Uani 1 1 d . . .
N4 N 0.5115(4) 0.3183(4) 0.1256(4) 0.064(2) Uani 1 1 d . . .
N5 N 0.5802(3) 0.3689(3) 0.1962(3) 0.0399(18) Uani 1 1 d . . .
N6 N 0.6395(4) 0.5877(4) 0.6969(4) 0.086(3) Uani 1 1 d . . .
N7 N 0.7246(3) 0.6082(3) 0.4047(3) 0.062(2) Uani 1 1 d D . .
N8 N 0.6702(3) 0.5245(3) 0.3505(3) 0.062(2) Uani 1 1 d D . .
N9 N 0.4338(4) 0.2642(4) 0.6796(3) 0.072(2) Uani 1 1 d . . .
N10 N 0.4055(3) 0.2287(4) 0.5926(3) 0.059(2) Uani 1 1 d . . .
N11 N 0.0413(3) 0.1884(4) 0.1199(3) 0.065(2) Uani 1 1 d . . .
N12 N 0.0490(3) -0.0517(4) -0.2332(4) 0.078(3) Uani 1 1 d D . .
N13 N 0.0980(3) -0.0852(3) -0.1815(3) 0.060(2) Uani 1 1 d D . .
N14 N 0.2579(4) 0.0243(3) 0.3412(3) 0.056(2) Uani 1 1 d . . .
N15 N 0.2828(3) 0.1012(4) 0.4162(3) 0.064(2) Uani 1 1 d . . .
C1 C 0.5329(4) -0.0314(5) 0.1120(5) 0.081(3) Uani 1 1 d . . .
C2 C 0.4865(5) -0.1167(4) 0.0632(4) 0.061(3) Uani 1 1 d . . .
H2B H 0.5115 -0.1553 0.0742 0.073 Uiso 1 1 calc R . .
C3 C 0.4066(4) -0.1407(5) 0.0016(4) 0.069(3) Uani 1 1 d . . .
H3B H 0.3793 -0.1969 -0.0318 0.082 Uiso 1 1 calc R . .
C4 C 0.3601(4) -0.0876(4) -0.0168(4) 0.053(2) Uani 1 1 d U . .
C5 C 0.4088(3) -0.0022(5) 0.0272(4) 0.058(2) Uani 1 1 d . . .
H5B H 0.3851 0.0353 0.0122 0.070 Uiso 1 1 calc R . .
C6 C 0.4924(4) 0.0239(5) 0.0928(4) 0.064(2) Uani 1 1 d U . .
C7 C 0.5507(4) 0.1074(4) 0.1510(4) 0.055(3) Uani 1 1 d . . .
C8 C 0.5498(4) 0.1854(5) 0.1593(4) 0.055(3) Uani 1 1 d . . .
H8A H 0.5021 0.1924 0.1229 0.066 Uiso 1 1 calc R . .
C9 C 0.6191(4) 0.2516(4) 0.2211(4) 0.054(2) Uani 1 1 d . . .
C10 C 0.6918(4) 0.2321(5) 0.2703(5) 0.068(3) Uani 1 1 d . . .
H10A H 0.7404 0.2760 0.3118 0.082 Uiso 1 1 calc R . .
C11 C 0.6966(4) 0.1524(5) 0.2617(4) 0.071(3) Uani 1 1 d . . .
H11A H 0.7443 0.1420 0.2938 0.086 Uiso 1 1 calc R . .
C12 C 0.6231(4) 0.0955(4) 0.2015(4) 0.053(3) Uani 1 1 d . . .
C13 C 0.6688(5) -0.0240(6) 0.2158(6) 0.101(4) Uani 1 1 d . . .
H13A H 0.6381 -0.0661 0.2208 0.122 Uiso 1 1 calc R . .
H13B H 0.7099 0.0172 0.2736 0.122 Uiso 1 1 calc R . .
C14 C 0.7169(4) -0.0631(5) 0.1721(5) 0.073(3) Uani 1 1 d . . .
H14A H 0.6772 -0.1052 0.1143 0.087 Uiso 1 1 calc R . .
H14B H 0.7501 -0.0217 0.1684 0.087 Uiso 1 1 calc R . .
C15 C 0.7724(5) -0.0997(5) 0.2175(6) 0.091(4) Uani 1 1 d . . .
H15A H 0.7392 -0.1384 0.2241 0.109 Uiso 1 1 calc R . .
H15B H 0.8134 -0.0567 0.2744 0.109 Uiso 1 1 calc R . .
C16 C 0.8190(6) -0.1437(6) 0.1743(7) 0.114(6) Uani 1 1 d . . .
H16A H 0.8525 -0.1676 0.2071 0.171 Uiso 1 1 calc R . .
H16B H 0.8549 -0.1052 0.1707 0.171 Uiso 1 1 calc R . .
H16C H 0.7791 -0.1862 0.1177 0.171 Uiso 1 1 calc R . .
C17 C 0.2749(4) -0.1127(5) -0.0858(4) 0.058(2) Uani 1 1 d U . .
H17A H 0.2619 -0.0683 -0.0942 0.070 Uiso 1 1 calc R . .
C18 C 0.1814(4) -0.3111(5) -0.2024(5) 0.073(3) Uani 1 1 d . . .
C19 C 0.2698(6) -0.3834(5) -0.1068(6) 0.114(4) Uani 1 1 d U . .
H19A H 0.2833 -0.4319 -0.1056 0.172 Uiso 1 1 calc R . .
H19B H 0.2484 -0.3615 -0.0680 0.172 Uiso 1 1 calc R . .
H19C H 0.3196 -0.3431 -0.0899 0.172 Uiso 1 1 calc R . .
C20 C 0.6310(4) 0.3408(4) 0.2388(4) 0.063(3) Uani 1 1 d . . .
H20A H 0.6812 0.3790 0.2861 0.076 Uiso 1 1 calc R . .
C21 C 0.4833(4) 0.3502(4) 0.0773(4) 0.057(2) Uani 1 1 d . . .
C22 C 0.3599(6) 0.3564(5) -0.0658(6) 0.106(5) Uani 1 1 d . . .
H22A H 0.3118 0.3252 -0.1218 0.159 Uiso 1 1 calc R . .
H22B H 0.4040 0.3850 -0.0694 0.159 Uiso 1 1 calc R . .
H22C H 0.3445 0.3954 -0.0289 0.159 Uiso 1 1 calc R . .
C23 C 0.6897(4) 0.6399(5) 0.6184(4) 0.072(3) Uani 1 1 d . . .
H23A H 0.7173 0.6941 0.6609 0.087 Uiso 1 1 calc R . .
C24 C 0.6865(5) 0.6086(6) 0.5353(5) 0.090(4) Uani 1 1 d . . .
H24A H 0.7145 0.6455 0.5256 0.108 Uiso 1 1 calc R . .
C25 C 0.6443(4) 0.5264(4) 0.4674(4) 0.055(2) Uani 1 1 d . . .
C26 C 0.6337(6) 0.4927(5) 0.3825(5) 0.083(4) Uani 1 1 d . . .
H26A H 0.5953 0.4404 0.3446 0.100 Uiso 1 1 calc R . .
C27 C 0.5989(4) 0.4686(5) 0.4777(4) 0.075(3) Uani 1 1 d . . .
H27A H 0.5695 0.4150 0.4343 0.091 Uiso 1 1 calc R . .
C28 C 0.6002(4) 0.4971(4) 0.5603(5) 0.065(3) Uani 1 1 d . . .
C29 C 0.6466(4) 0.5797(5) 0.6275(4) 0.063(3) Uani 1 1 d . . .
C30 C 0.5634(5) 0.4528(5) 0.5915(4) 0.062(3) Uani 1 1 d . . .
C31 C 0.5092(4) 0.3747(4) 0.5581(4) 0.049(2) Uani 1 1 d . . .
H31A H 0.4907 0.3368 0.5016 0.059 Uiso 1 1 calc R . .
C32 C 0.4825(5) 0.3522(5) 0.6058(5) 0.070(3) Uani 1 1 d . . .
C33 C 0.5122(5) 0.4135(4) 0.6931(5) 0.065(3) Uani 1 1 d . . .
H33A H 0.4996 0.3980 0.7284 0.078 Uiso 1 1 calc R . .
C34 C 0.5584(5) 0.4939(6) 0.7265(5) 0.092(4) Uani 1 1 d . . .
H34A H 0.5713 0.5345 0.7801 0.110 Uiso 1 1 calc R . .
C35 C 0.5847(5) 0.5095(5) 0.6722(5) 0.081(3) Uani 1 1 d . . .
C36 C 0.6771(5) 0.6635(5) 0.7789(5) 0.090(3) Uani 1 1 d . . .
H36A H 0.7313 0.6937 0.7913 0.108 Uiso 1 1 calc R . .
H36B H 0.6856 0.6501 0.8249 0.108 Uiso 1 1 calc R . .
C37 C 0.6177(5) 0.7160(5) 0.7723(6) 0.099(4) Uani 1 1 d . . .
H37A H 0.5704 0.6911 0.7752 0.119 Uiso 1 1 calc R . .
H37B H 0.5957 0.7133 0.7161 0.119 Uiso 1 1 calc R . .
C38 C 0.6550(6) 0.8099(7) 0.8415(7) 0.140(6) Uani 1 1 d . . .
H38A H 0.6938 0.8391 0.8316 0.168 Uiso 1 1 calc R . .
H38B H 0.6098 0.8343 0.8364 0.168 Uiso 1 1 calc R . .
C39 C 0.6982(6) 0.8172(7) 0.9259(5) 0.113(5) Uani 1 1 d . . .
H39A H 0.7223 0.8742 0.9674 0.170 Uiso 1 1 calc R . .
H39B H 0.7421 0.7919 0.9303 0.170 Uiso 1 1 calc R . .
H39C H 0.6591 0.7903 0.9364 0.170 Uiso 1 1 calc R . .
C40 C 0.7341(4) 0.6437(4) 0.3607(4) 0.056(3) Uani 1 1 d . . .
C41 C 0.7888(6) 0.7838(5) 0.3529(5) 0.103(4) Uani 1 1 d . . .
H41A H 0.8262 0.8388 0.3832 0.154 Uiso 1 1 calc R . .
H41B H 0.7316 0.7846 0.3284 0.154 Uiso 1 1 calc R . .
H41C H 0.7995 0.7507 0.3081 0.154 Uiso 1 1 calc R . .
C42 C 0.4305(4) 0.2668(4) 0.5622(4) 0.059(2) Uani 1 1 d . . .
H42A H 0.4142 0.2376 0.5044 0.071 Uiso 1 1 calc R . .
C43 C 0.4251(4) 0.2133(5) 0.7079(4) 0.059(3) Uani 1 1 d . . .
C44 C 0.5184(5) 0.3509(5) 0.8654(5) 0.087(4) Uani 1 1 d . . .
H44A H 0.5413 0.3743 0.9263 0.130 Uiso 1 1 calc R . .
H44B H 0.4820 0.3800 0.8441 0.130 Uiso 1 1 calc R . .
H44C H 0.5635 0.3552 0.8523 0.130 Uiso 1 1 calc R . .
C45 C 0.0530(4) 0.1323(5) 0.0543(4) 0.064(3) Uani 1 1 d . . .
C46 C 0.0166(4) 0.1163(5) -0.0311(4) 0.062(3) Uani 1 1 d . . .
H46A H -0.0194 0.1440 -0.0517 0.075 Uiso 1 1 calc R . .
C47 C 0.0369(5) 0.0569(4) -0.0837(5) 0.069(3) Uani 1 1 d . . .
H47A H 0.0169 0.0469 -0.1401 0.083 Uiso 1 1 calc R . .
C48 C 0.0864(5) 0.0117(4) -0.0542(5) 0.064(3) Uani 1 1 d . . .
C49 C 0.1237(4) 0.0263(4) 0.0319(4) 0.053(3) Uani 1 1 d . . .
H49A H 0.1568 -0.0043 0.0507 0.064 Uiso 1 1 calc R . .
C50 C 0.1073(4) 0.0918(5) 0.0894(4) 0.068(3) Uani 1 1 d . . .
C51 C 0.1306(4) 0.1232(4) 0.1786(3) 0.046(2) Uani 1 1 d U . .
C52 C 0.1800(4) 0.1122(4) 0.2457(3) 0.044(2) Uani 1 1 d U . .
H52A H 0.2066 0.0719 0.2373 0.053 Uiso 1 1 calc R . .
C53 C 0.1912(4) 0.1580(4) 0.3237(4) 0.048(2) Uani 1 1 d U . .
C54 C 0.1469(4) 0.2179(4) 0.3399(5) 0.062(3) Uani 1 1 d . . .
H54A H 0.1544 0.2481 0.3946 0.075 Uiso 1 1 calc R . .
C55 C 0.0934(4) 0.2293(4) 0.2725(4) 0.051(3) Uani 1 1 d . . .
H55A H 0.0630 0.2663 0.2800 0.061 Uiso 1 1 calc R . .
C56 C 0.0868(4) 0.1837(4) 0.1938(4) 0.049(2) Uani 1 1 d . . .
C57 C -0.0173(5) 0.2395(4) 0.1055(6) 0.110(3) Uani 1 1 d DU . .
H57A H -0.0433 0.2473 0.1416 0.132 Uiso 1 1 calc R . .
H57B H -0.0611 0.2141 0.0461 0.132 Uiso 1 1 calc R . .
C58 C 0.0463(5) 0.3281(4) 0.1325(7) 0.148(4) Uani 1 1 d DU B .
H58A H 0.0944 0.3512 0.1894 0.178 Uiso 1 1 calc R . .
H58B H 0.0653 0.3233 0.0913 0.178 Uiso 1 1 calc R . .
C59 C -0.0228(4) 0.3803(5) 0.1283(7) 0.195(5) Uani 1 1 d DU . .
H59C H -0.0062 0.4262 0.1203 0.234 Uiso 0.50 1 d PR A 1
H59D H -0.0220 0.4011 0.1823 0.234 Uiso 0.50 1 d PR A 1
H59A H 0.0102 0.4371 0.1591 0.234 Uiso 0.50 1 d PR A 2
H59B H -0.0462 0.3716 0.1618 0.234 Uiso 0.50 1 d PR A 2
C60 C -0.1209(7) 0.3213(6) 0.0502(8) 0.226(9) Uani 0.54(2) 1 d PDU B 1
H60A H -0.1491 0.2979 0.0726 0.340 Uiso 0.54(2) 1 calc PR B 1
H60B H -0.1185 0.2782 0.0045 0.340 Uiso 0.54(2) 1 calc PR B 1
H60C H -0.1513 0.3542 0.0289 0.340 Uiso 0.54(2) 1 calc PR B 1
C60' C -0.1058(9) 0.3704(7) 0.0413(7) 0.185(5) Uiso 0.46(2) 1 d PDU B 2
H60D H -0.0867 0.3907 0.0107 0.277 Uiso 0.46(2) 1 calc PR B 2
H60E H -0.1400 0.4013 0.0581 0.277 Uiso 0.46(2) 1 calc PR B 2
H60F H -0.1383 0.3135 0.0049 0.277 Uiso 0.46(2) 1 calc PR B 2
C61 C 0.1107(4) -0.0533(4) -0.1034(4) 0.069(3) Uani 1 1 d . . .
H61A H 0.1422 -0.0771 -0.0720 0.083 Uiso 1 1 calc R . .
C62 C 0.0259(4) -0.0924(5) -0.3109(4) 0.070(3) Uani 1 1 d . . .
C63 C -0.0596(5) 0.0165(6) -0.3236(5) 0.084(4) Uani 1 1 d . . .
H63A H -0.0956 0.0361 -0.3599 0.126 Uiso 1 1 calc R . .
H63B H -0.0079 0.0598 -0.2802 0.126 Uiso 1 1 calc R . .
H63C H -0.0872 -0.0006 -0.2971 0.126 Uiso 1 1 calc R . .
C64 C 0.2486(4) 0.1640(4) 0.4078(4) 0.057(2) Uani 1 1 d . . .
H64A H 0.2625 0.2115 0.4572 0.069 Uiso 1 1 calc R . .
C65 C 0.2687(4) -0.0328(4) 0.3569(5) 0.059(3) Uani 1 1 d . . .
C66 C 0.1590(6) -0.1250(6) 0.1900(6) 0.112(5) Uani 1 1 d . . .
H66A H 0.1337 -0.1778 0.1402 0.168 Uiso 1 1 calc R . .
H66B H 0.1853 -0.0859 0.1792 0.168 Uiso 1 1 calc R . .
H66C H 0.1163 -0.1074 0.2027 0.168 Uiso 1 1 calc R . .
O101 O -0.0352(9) 0.2059(11) -0.2988(12) 0.197(8) Uani 0.50 1 d P . .
N101 N -0.0937(4) 0.1368(6) -0.4434(6) 0.065(3) Uani 0.50 1 d P . .
C101 C -0.1094(4) 0.1899(8) -0.3752(5) 0.242(6) Uani 0.50 1 d PD . .
H10B H -0.1559 0.2084 -0.3804 0.290 Uiso 0.50 1 calc PR . .
C102 C -0.0156(5) 0.1442(9) -0.4185(7) 0.097(5) Uani 0.50 1 d PDU . .
H10E H -0.0095 0.1058 -0.4645 0.146 Uiso 0.50 1 calc PR . .
H10F H 0.0075 0.1332 -0.3705 0.146 Uiso 0.50 1 calc PR . .
H10G H 0.0138 0.1991 -0.4019 0.146 Uiso 0.50 1 calc PR . .
C103 C -0.1518(7) 0.1190(13) -0.5199(5) 0.163(10) Uani 0.50 1 d PD . .
H10H H -0.1403 0.0815 -0.5617 0.244 Uiso 0.50 1 calc PR . .
H10I H -0.1523 0.1683 -0.5255 0.244 Uiso 0.50 1 calc PR . .
H10J H -0.2057 0.0939 -0.5288 0.244 Uiso 0.50 1 calc PR . .
N121 N 0.5248(5) 1.1368(6) 0.3859(5) 0.136(4) Uani 1 1 d . . .
O121 O 0.4252(4) 1.1972(5) 0.3727(4) 0.130(4) Uani 1 1 d . . .
C121 C 0.5001(5) 1.1865(5) 0.3713(6) 0.247(10) Uani 1 1 d D . .
H12A H 0.5290 1.2195 0.3587 0.296 Uiso 1 1 calc R . .
C122 C 0.5956(5) 1.1107(5) 0.3805(6) 0.186(7) Uani 1 1 d D . .
H12D H 0.6141 1.1342 0.3517 0.279 Uiso 1 1 calc R . .
H12E H 0.5785 1.0518 0.3491 0.279 Uiso 1 1 calc R . .
H12F H 0.6410 1.1287 0.4372 0.279 Uiso 1 1 calc R . .
C123 C 0.4983(5) 1.0945(6) 0.4287(6) 0.246(9) Uani 1 1 d D . .
H12G H 0.4492 1.1067 0.4307 0.369 Uiso 1 1 calc R . .
H12H H 0.5432 1.1137 0.4858 0.369 Uiso 1 1 calc R . .
H12I H 0.4857 1.0362 0.3967 0.369 Uiso 1 1 calc R . .
N111 N 0.3291(5) -0.1042(6) 0.1486(5) 0.153(4) Uani 1 1 d . C 1
O111 O 0.2109(4) -0.1147(4) 0.0396(4) 0.113(3) Uani 1 1 d . C 1
C111 C 0.2579(6) -0.1519(5) 0.0719(5) 0.198(8) Uani 1 1 d D C 1
H11C H 0.2446 -0.2088 0.0446 0.238 Uiso 1 1 calc R C 1
C112 C 0.3932(6) -0.1382(5) 0.1928(7) 0.400(6) Uani 1 1 d D C 1
H11D H 0.3702 -0.1968 0.1664 0.600 Uiso 1 1 calc R C 1
H11E H 0.4078 -0.1148 0.2521 0.600 Uiso 1 1 calc R C 1
H11F H 0.4426 -0.1247 0.1882 0.600 Uiso 1 1 calc R C 1
C113 C 0.3571(7) -0.0109(6) 0.1881(7) 0.252(10) Uani 1 1 d D C 1
H11G H 0.3139 0.0064 0.1555 0.378 Uiso 1 1 calc R C 1
H11H H 0.4080 0.0073 0.1877 0.378 Uiso 1 1 calc R C 1
H11I H 0.3671 0.0124 0.2460 0.378 Uiso 1 1 calc R C 1
O1W O 0.3090(8) 0.6772(8) 0.2651(12) 0.349(13) Uani 1 1 d . . .
N141 N 0.8524(9) 0.4934(10) 0.5376(19) 0.234(7) Uani 0.50 1 d PDU . .
C143 C 0.8722(10) 0.5581(7) 0.6050(6) 0.196(6) Uani 0.50 1 d PDU . .
H14C H 0.8583 0.5442 0.6421 0.295 Uiso 0.50 1 calc PR . .
H14D H 0.8416 0.5940 0.5902 0.295 Uiso 0.50 1 calc PR . .
H14E H 0.9315 0.5854 0.6338 0.295 Uiso 0.50 1 calc PR . .
C142 C 0.8786(8) 0.5149(7) 0.4796(6) 0.235(9) Uani 0.50 1 d PDU . .
H14F H 0.8635 0.4656 0.4286 0.352 Uiso 0.50 1 calc PR . .
H14G H 0.9384 0.5407 0.5098 0.352 Uiso 0.50 1 calc PR . .
H14H H 0.8502 0.5519 0.4645 0.352 Uiso 0.50 1 calc PR . .
C141 C 0.8148(12) 0.4210(6) 0.5062(9) 0.245(7) Uani 0.50 1 d PDU . .
H14I H 0.8428 0.3879 0.5259 0.293 Uiso 0.50 1 calc PR . .
O141 O 0.7371(10) 0.3890(11) 0.4462(19) 0.268(9) Uani 0.50 1 d PDU . .

loop_
_atom_site_aniso_label
_atom_site_aniso_U_11
_atom_site_aniso_U_22
_atom_site_aniso_U_33
_atom_site_aniso_U_23
_atom_site_aniso_U_13
_atom_site_aniso_U_12
Ni1 0.0663(5) 0.0609(5) 0.0483(4) 0.0192(4) 0.0297(3) 0.0054(4)
Ni2 0.0715(5) 0.0613(6) 0.0603(5) 0.0099(4) 0.0420(3) 0.0106(5)
Ni3 0.0667(5) 0.0689(6) 0.0563(4) 0.0249(4) 0.0346(3) 0.0147(5)
S1 0.0718(11) 0.0644(14) 0.0815(13) 0.0101(11) 0.0387(9) 0.0098(11)
S2 0.1279(16) 0.0809(16) 0.1437(17) 0.0408(13) 0.0884(12) 0.0342(14)
S3 0.0796(11) 0.0550(11) 0.0520(9) 0.0162(8) 0.0295(8) 0.0053(10)
S4 0.0854(14) 0.0717(14) 0.0470(10) 0.0148(9) 0.0141(9) 0.0043(12)
S5 0.0822(11) 0.0604(11) 0.0467(8) 0.0185(8) 0.0322(7) 0.0031(10)
S6 0.0857(11) 0.0717(13) 0.0651(10) 0.0174(9) 0.0413(8) -0.0111(10)
S7 0.0934(13) 0.0699(13) 0.0721(11) 0.0293(9) 0.0427(9) 0.0165(11)
S8 0.1190(14) 0.0847(14) 0.0645(10) 0.0356(9) 0.0542(9) 0.0363(12)
S9 0.0708(10) 0.0792(14) 0.0532(9) 0.0047(10) 0.0359(7) 0.0110(10)
S10 0.0823(12) 0.1029(17) 0.0428(9) 0.0193(10) 0.0270(8) 0.0022(12)
S11 0.1060(16) 0.0617(13) 0.0525(11) 0.0141(10) 0.0233(10) 0.0101(12)
S12 0.1069(15) 0.0788(15) 0.0639(12) 0.0180(11) 0.0361(10) 0.0314(13)
N1 0.038(3) 0.092(4) 0.064(3) 0.041(3) 0.022(2) 0.021(3)
N2 0.113(3) 0.046(3) 0.114(3) 0.038(3) 0.088(2) 0.037(3)
N3 0.075(3) 0.041(3) 0.066(3) 0.003(2) 0.0498(19) -0.015(3)
N4 0.064(3) 0.073(4) 0.052(3) 0.024(3) 0.028(2) 0.025(3)
N5 0.039(2) 0.039(3) 0.032(2) 0.006(2) 0.0181(17) 0.018(2)
N6 0.115(4) 0.081(5) 0.036(3) 0.004(3) 0.041(2) 0.002(4)
N7 0.060(3) 0.061(3) 0.036(3) 0.012(2) 0.014(2) -0.008(3)
N8 0.054(3) 0.072(4) 0.046(3) 0.025(2) 0.019(2) -0.006(3)
N9 0.113(4) 0.071(4) 0.037(2) 0.018(2) 0.048(2) 0.024(3)
N10 0.053(3) 0.047(3) 0.049(3) -0.004(3) 0.029(2) 0.004(3)
N11 0.080(3) 0.077(4) 0.047(2) 0.015(3) 0.0502(19) 0.033(3)
N12 0.042(3) 0.121(4) 0.071(3) 0.058(3) 0.022(2) 0.005(3)
N13 0.064(3) 0.049(3) 0.047(3) 0.004(2) 0.031(2) 0.003(3)
N14 0.055(3) 0.036(3) 0.039(3) 0.003(2) 0.008(2) -0.005(3)
N15 0.037(2) 0.073(4) 0.069(3) 0.014(3) 0.0376(17) -0.012(2)
C1 0.097(3) 0.099(5) 0.123(4) 0.069(3) 0.096(2) 0.061(4)
C2 0.088(4) 0.044(4) 0.026(3) -0.002(3) 0.025(3) 0.009(4)
C3 0.083(4) 0.096(5) 0.061(3) 0.042(3) 0.052(3) 0.059(4)
C4 0.085(3) 0.032(3) 0.064(3) 0.026(2) 0.052(2) 0.013(3)
C5 0.073(3) 0.087(4) 0.074(3) 0.050(3) 0.0688(18) 0.050(3)
C6 0.086(4) 0.074(4) 0.033(2) 0.022(2) 0.037(2) 0.000(3)
C7 0.057(3) 0.081(4) 0.035(3) 0.032(3) 0.021(2) 0.033(3)
C8 0.051(3) 0.081(5) 0.036(3) 0.019(3) 0.030(2) 0.024(3)
C9 0.057(3) 0.076(4) 0.030(3) 0.023(3) 0.026(2) 0.016(3)
C10 0.041(4) 0.082(5) 0.047(4) 0.015(4) 0.009(3) 0.002(4)
C11 0.077(4) 0.115(5) 0.080(3) 0.073(3) 0.059(2) 0.043(4)
C12 0.046(3) 0.038(3) 0.057(4) 0.015(3) 0.018(3) 0.009(3)
C13 0.080(5) 0.122(7) 0.089(5) 0.041(5) 0.042(4) 0.009(5)
C14 0.055(4) 0.093(5) 0.079(4) 0.044(4) 0.031(3) 0.047(4)
C15 0.061(4) 0.048(5) 0.109(6) -0.006(5) 0.032(4) 0.018(4)
C16 0.091(7) 0.057(6) 0.116(8) 0.001(6) 0.021(6) 0.011(5)
C17 0.065(3) 0.096(4) 0.049(2) 0.040(3) 0.0505(18) 0.033(3)
C18 0.061(4) 0.054(4) 0.103(5) 0.024(4) 0.051(3) 0.018(3)
C19 0.156(5) 0.082(5) 0.158(6) 0.048(5) 0.116(4) 0.083(4)
C20 0.037(2) 0.068(4) 0.091(3) 0.032(3) 0.045(2) 0.000(3)
C21 0.080(3) 0.055(4) 0.061(3) 0.025(3) 0.055(2) 0.035(3)
C22 0.097(7) 0.100(6) 0.090(6) 0.046(5) 0.021(5) 0.010(6)
C23 0.071(3) 0.069(5) 0.081(3) 0.019(3) 0.058(2) 0.004(3)
C24 0.068(5) 0.093(6) 0.036(4) 0.004(4) -0.003(4) -0.025(5)
C25 0.039(3) 0.066(4) 0.041(3) 0.021(3) 0.012(2) -0.015(3)
C26 0.114(6) 0.061(5) 0.033(4) 0.001(3) 0.026(3) -0.006(5)
C27 0.058(4) 0.072(6) 0.038(4) -0.015(4) 0.017(3) -0.008(4)
C28 0.072(4) 0.039(4) 0.077(4) 0.015(3) 0.046(3) -0.005(3)
C29 0.056(4) 0.060(5) 0.032(3) -0.004(3) 0.012(3) -0.003(4)
C30 0.079(4) 0.058(5) 0.017(3) -0.008(3) 0.021(2) 0.011(4)
C31 0.042(3) 0.050(4) 0.056(3) 0.026(3) 0.022(2) 0.018(3)
C32 0.077(4) 0.086(4) 0.073(3) 0.056(3) 0.041(3) 0.028(4)
C33 0.063(4) 0.042(4) 0.055(4) -0.001(3) 0.022(3) 0.008(4)
C34 0.079(5) 0.111(7) 0.035(4) 0.006(4) 0.021(3) -0.017(5)
C35 0.089(5) 0.101(5) 0.060(4) 0.044(3) 0.039(3) 0.010(4)
C36 0.107(5) 0.075(6) 0.055(4) 0.001(4) 0.049(3) -0.019(5)
C37 0.096(5) 0.071(5) 0.071(5) 0.011(4) 0.027(4) -0.047(4)
C38 0.116(6) 0.146(10) 0.130(6) 0.025(6) 0.083(4) -0.013(7)
C39 0.072(5) 0.186(9) 0.035(4) 0.042(5) 0.005(3) -0.005(6)
C40 0.057(3) 0.052(4) 0.078(3) 0.034(3) 0.044(2) 0.022(3)
C41 0.115(6) 0.072(5) 0.076(5) 0.018(4) 0.038(4) -0.038(5)
C42 0.073(3) 0.053(4) 0.047(3) 0.021(2) 0.036(2) -0.013(3)
C43 0.073(4) 0.067(4) 0.048(3) 0.022(3) 0.041(2) 0.032(3)
C44 0.107(6) 0.073(6) 0.045(4) 0.004(4) 0.034(4) 0.007(5)
C45 0.022(3) 0.108(5) 0.044(3) 0.032(3) 0.006(2) 0.008(3)
C46 0.029(3) 0.090(5) 0.041(3) 0.017(3) 0.005(3) 0.021(3)
C47 0.094(4) 0.044(4) 0.075(4) 0.020(3) 0.052(3) 0.030(4)
C48 0.072(4) 0.020(3) 0.052(4) -0.006(3) 0.018(3) -0.024(3)
C49 0.043(3) 0.059(4) 0.046(3) 0.018(3) 0.019(2) 0.008(3)
C50 0.032(3) 0.098(5) 0.050(3) 0.035(3) 0.008(2) -0.018(3)
C51 0.038(3) 0.052(4) 0.013(2) -0.008(2) 0.0104(18) -0.015(3)
C52 0.029(3) 0.056(4) 0.011(2) -0.002(2) -0.0002(18) -0.007(3)
C53 0.039(3) 0.049(4) 0.019(3) 0.004(2) -0.004(2) 0.001(3)
C54 0.051(3) 0.054(4) 0.077(4) 0.015(3) 0.043(2) 0.006(3)
C55 0.033(3) 0.052(4) 0.039(3) 0.000(3) 0.015(2) 0.003(3)
C56 0.062(3) 0.037(3) 0.044(3) 0.012(3) 0.028(2) 0.017(3)
C57 0.163(4) 0.129(4) 0.127(4) 0.083(4) 0.113(3) 0.096(4)
C58 0.183(5) 0.143(5) 0.158(5) 0.080(5) 0.099(5) 0.088(4)
C59 0.198(5) 0.175(6) 0.180(6) 0.058(6) 0.080(5) 0.083(5)
C60 0.222(10) 0.194(10) 0.192(10) 0.062(9) 0.062(9) 0.079(9)
C61 0.082(4) 0.033(4) 0.044(3) -0.021(3) 0.033(3) -0.020(3)
C62 0.041(3) 0.081(5) 0.034(3) 0.006(3) 0.003(3) -0.033(4)
C63 0.087(5) 0.110(6) 0.039(4) 0.016(4) 0.031(3) 0.038(5)
C64 0.087(4) 0.051(3) 0.073(3) 0.039(3) 0.058(2) 0.040(3)
C65 0.057(3) 0.010(3) 0.098(4) 0.003(3) 0.048(3) 0.005(3)
C66 0.095(6) 0.110(7) 0.077(6) 0.020(5) 0.029(4) -0.021(6)
O101 0.165(7) 0.192(14) 0.346(12) 0.138(10) 0.203(7) 0.076(9)
N101 0.015(3) 0.096(6) 0.129(4) 0.076(4) 0.055(2) -0.001(4)
C101 0.052(3) 0.379(12) 0.509(7) 0.344(6) 0.195(3) 0.062(5)
C102 0.098(7) 0.099(8) 0.111(6) 0.053(5) 0.070(5) -0.007(6)
C103 0.095(11) 0.32(2) 0.113(8) 0.143(10) 0.057(7) 0.011(13)
N121 0.122(4) 0.219(8) 0.132(4) 0.088(5) 0.106(3) 0.072(5)
O121 0.123(5) 0.186(7) 0.061(3) 0.042(4) 0.043(3) 0.046(5)
C121 0.229(11) 0.354(14) 0.139(12) 0.097(10) 0.057(9) 0.228(9)
C122 0.164(8) 0.305(12) 0.231(9) 0.188(8) 0.142(6) 0.150(8)
C123 0.210(7) 0.47(2) 0.251(8) 0.233(10) 0.199(5) 0.190(11)
N111 0.244(5) 0.199(6) 0.196(4) 0.141(4) 0.200(3) 0.141(5)
O111 0.126(4) 0.118(5) 0.103(4) 0.048(3) 0.063(3) 0.053(4)
C111 0.229(7) 0.246(16) 0.078(4) 0.010(7) 0.120(4) -0.018(10)
C112 0.389(8) 0.980(12) 0.459(7) 0.640(7) 0.380(6) 0.581(8)
C113 0.104(10) 0.507(19) 0.164(9) 0.221(10) 0.028(7) 0.065(12)
O1W 0.232(10) 0.263(11) 0.42(2) 0.109(13) 0.068(13) 0.163(8)
N141 0.182(7) 0.182(7) 0.233(8) 0.027(7) 0.056(7) 0.131(6)
C143 0.174(7) 0.183(7) 0.210(7) 0.066(6) 0.087(6) 0.100(7)
C142 0.191(9) 0.179(9) 0.234(10) 0.032(10) 0.061(10) 0.127(9)
C141 0.191(8) 0.183(8) 0.241(8) 0.034(8) 0.049(8) 0.119(7)
O141 0.210(9) 0.201(9) 0.256(10) 0.027(9) 0.062(9) 0.103(8)

loop_
_atom_type_symbol
_atom_type_description
_atom_type_scat_dispersion_real
_atom_type_scat_dispersion_imag
_atom_type_scat_source
C C 0.0033 0.0016 'International Tables Vol C Tables 4.2.6.8 and 6.1.1.4'
H H 0.0000 0.0000 'International Tables Vol C Tables 4.2.6.8 and 6.1.1.4'
N N 0.0061 0.0033 'International Tables Vol C Tables 4.2.6.8 and 6.1.1.4'
S S 0.1246 0.1234 'International Tables Vol C Tables 4.2.6.8 and 6.1.1.4'
Ni Ni 0.3393 1.1124 'International Tables Vol C Tables 4.2.6.8 and 6.1.1.4'
O O 0.0106 0.0060 'International Tables Vol C Tables 4.2.6.8 and 6.1.1.4'

loop_
_geom_angle_atom_site_label_1
_geom_angle_atom_site_label_2
_geom_angle_atom_site_label_3
_geom_angle
N8 Ni1 N5 99.2(3)
N8 Ni1 S3 161.1(2)
N5 Ni1 S3 85.30(16)
N8 Ni1 S5 88.8(2)
N5 Ni1 S5 165.4(2)
S3 Ni1 S5 91.09(10)
N3 Ni2 N13 100.5(3)
N3 Ni2 S9 161.8(2)
N13 Ni2 S9 87.5(2)
N3 Ni2 S1 85.8(2)
N13 Ni2 S1 159.6(2)
S9 Ni2 S1 92.25(11)
N15 Ni3 N10 99.4(3)
N15 Ni3 S7 164.9(2)
N10 Ni3 S7 87.8(2)
N15 Ni3 S11 87.0(2)
N10 Ni3 S11 165.9(2)
S7 Ni3 S11 89.06(12)
C18 S1 Ni2 95.0(3)
C19 S2 C18 104.1(4)
C21 S3 Ni1 93.3(3)
C21 S4 C22 106.6(4)
C40 S5 Ni1 95.8(3)
C40 S6 C41 102.4(4)
C43 S7 Ni3 95.2(3)
C43 S8 C44 102.5(4)
C62 S9 Ni2 96.3(3)
C62 S10 C63 101.1(4)
C65 S11 Ni3 95.6(2)
C65 S12 C66 98.7(4)
C1 N1 C12 110.7(7)
C1 N1 C13 121.1(7)
C12 N1 C13 128.1(5)
C18 N2 N3 110.0(7)
C17 N3 N2 112.9(6)
C17 N3 Ni2 122.3(6)
N2 N3 Ni2 122.1(4)
C21 N4 N5 111.7(6)
C20 N5 N4 119.7(6)
C20 N5 Ni1 115.8(4)
N4 N5 Ni1 123.6(5)
C29 N6 C35 106.6(6)
C29 N6 C36 125.4(8)
C35 N6 C36 127.9(8)
C40 N7 N8 112.2(5)
C26 N8 N7 117.0(6)
C26 N8 Ni1 119.7(4)
N7 N8 Ni1 118.5(5)
C43 N9 N10 114.8(6)
C42 N10 N9 120.1(6)
C42 N10 Ni3 121.5(5)
N9 N10 Ni3 116.9(6)
C56 N11 C45 108.8(7)
C56 N11 C57 127.6(6)
C45 N11 C57 123.4(7)
C62 N12 N13 113.7(7)
C61 N13 N12 115.4(7)
C61 N13 Ni2 123.1(6)
N12 N13 Ni2 120.2(4)
C65 N14 N15 113.6(7)
C64 N15 N14 119.9(5)
C64 N15 Ni3 120.5(4)
N14 N15 Ni3 118.7(5)
N1 C1 C6 106.6(7)
N1 C1 C2 135.3(9)
C6 C1 C2 118.0(6)
C3 C2 C1 119.3(8)
C2 C3 C4 125.4(7)
C3 C4 C5 114.9(6)
C3 C4 C17 125.9(6)
C5 C4 C17 118.0(7)
C6 C5 C4 119.5(7)
C1 C6 C5 122.1(7)
C1 C6 C7 108.9(6)
C5 C6 C7 129.1(8)
C12 C7 C8 120.5(6)
C12 C7 C6 103.4(7)
C8 C7 C6 135.8(6)
C9 C8 C7 119.9(7)
C8 C9 C10 114.8(7)
C8 C9 C20 127.7(7)
C10 C9 C20 117.3(5)
C11 C10 C9 127.0(6)
C12 C11 C10 110.4(7)
C11 C12 N1 122.5(7)
C11 C12 C7 127.2(8)
N1 C12 C7 110.2(5)
N1 C13 C14 120.0(9)
C15 C14 C13 112.3(9)
C14 C15 C16 114.7(10)
N3 C17 C4 138.3(8)
N2 C18 S1 126.3(8)
N2 C18 S2 117.3(7)
S1 C18 S2 116.3(4)
N5 C20 C9 127.3(5)
N4 C21 S4 118.2(6)
N4 C21 S3 124.0(5)
S4 C21 S3 117.5(5)
C29 C23 C24 113.0(7)
C25 C24 C23 125.9(9)
C27 C25 C24 119.4(8)
C27 C25 C26 111.4(6)
C24 C25 C26 128.9(8)
N8 C26 C25 129.6(7)
C25 C27 C28 116.8(6)
C29 C28 C30 108.5(7)
C29 C28 C27 121.3(8)
C30 C28 C27 130.1(6)
N6 C29 C23 127.9(6)
N6 C29 C28 108.5(8)
C23 C29 C28 123.5(8)
C35 C30 C31 117.9(9)
C35 C30 C28 104.9(7)
C31 C30 C28 136.8(6)
C32 C31 C30 122.2(6)
C31 C32 C33 117.0(7)
C31 C32 C42 114.6(7)
C33 C32 C42 128.3(9)
C34 C33 C32 123.2(9)
C33 C34 C35 114.5(8)
C30 C35 C34 124.6(8)
C30 C35 N6 111.3(9)
C34 C35 N6 124.1(7)
N6 C36 C37 108.7(6)
C36 C37 C38 117.5(7)
C39 C38 C37 109.8(11)
N7 C40 S5 124.6(5)
N7 C40 S6 111.9(5)
S5 C40 S6 123.5(5)
N10 C42 C32 127.9(7)
N9 C43 S8 122.5(5)
N9 C43 S7 123.9(6)
S8 C43 S7 113.3(5)
C46 C45 N11 127.5(8)
C46 C45 C50 124.6(8)
N11 C45 C50 107.9(7)
C47 C46 C45 116.4(8)
C46 C47 C48 121.7(8)
C47 C48 C49 122.8(8)
C47 C48 C61 126.9(8)
C49 C48 C61 110.2(7)
C48 C49 C50 116.3(7)
C45 C50 C51 108.7(7)
C45 C50 C49 117.9(7)
C51 C50 C49 133.2(8)
C52 C51 C50 137.8(7)
C52 C51 C56 117.6(6)
C50 C51 C56 104.6(6)
C53 C52 C51 121.1(7)
C52 C53 C54 122.1(7)
C52 C53 C64 131.0(7)
C54 C53 C64 106.8(6)
C55 C54 C53 118.7(7)
C56 C55 C54 117.3(7)
N11 C56 C55 126.9(7)
N11 C56 C51 110.0(6)
C55 C56 C51 123.1(7)
N11 C57 C58 103.1(6)
C59 C58 C57 96.9(7)
C58 C59 C60' 127.7(10)
C58 C59 C60 112.2(7)
C60' C59 C60 35.5(6)
N13 C61 C48 134.1(8)
N12 C62 S10 123.3(7)
N12 C62 S9 121.9(7)
S10 C62 S9 114.3(4)
N15 C64 C53 123.0(6)
N14 C65 S12 124.0(6)
N14 C65 S11 123.3(5)
S12 C65 S11 112.6(5)
C102 N101 C103 126.9(12)
C102 N101 C101 113.3(8)
C103 N101 C101 113.1(10)
O101 C101 N101 102.6(11)
C121 N121 C122 128.3(11)
C121 N121 C123 125.4(10)
C122 N121 C123 105.6(9)
N121 C121 O121 119.3(11)
C111 N111 C112 123.2(9)
C111 N111 C113 121.9(9)
C112 N111 C113 114.0(6)
O111 C111 N111 116.7(8)
C141 N141 C143 136(3)
C141 N141 C142 114(2)
C143 N141 C142 109.7(17)
N141 C141 O141 122(2)

loop_
_geom_bond_atom_site_label_1
_geom_bond_atom_site_label_2
_geom_bond_distance
Ni1 N8 1.892(6)
Ni1 N5 1.907(6)
Ni1 S3 2.140(3)
Ni1 S5 2.141(4)
Ni2 N3 1.858(6)
Ni2 N13 1.918(6)
Ni2 S9 2.119(4)
Ni2 S1 2.151(4)
Ni3 N15 1.895(7)
Ni3 N10 1.984(6)
Ni3 S7 2.129(4)
Ni3 S11 2.135(4)
S1 C18 1.674(9)
S2 C19 1.722(10)
S2 C18 1.794(10)
S3 C21 1.785(8)
S4 C21 1.744(6)
S4 C22 1.771(11)
S5 C40 1.712(8)
S6 C40 1.731(6)
S6 C41 1.811(11)
S7 C43 1.762(8)
S8 C43 1.735(8)
S8 C44 1.803(9)
S9 C62 1.820(9)
S10 C62 1.692(9)
S10 C63 1.800(10)
S11 C65 1.779(9)
S12 C65 1.709(7)
S12 C66 1.818(11)
N1 C1 1.352(8)
N1 C12 1.367(10)
N1 C13 1.428(13)
N2 C18 1.271(8)
N2 N3 1.387(10)
N3 C17 1.270(7)
N4 C21 1.254(11)
N4 N5 1.305(6)
N5 C20 1.267(9)
N6 C29 1.354(12)
N6 C35 1.452(12)
N6 C36 1.474(9)
N7 C40 1.307(11)
N7 N8 1.442(7)
N8 C26 1.306(13)
N9 C43 1.282(12)
N9 N10 1.381(8)
N10 C42 1.233(11)
N11 C56 1.370(10)
N11 C45 1.413(10)
N11 C57 1.511(11)
N12 C62 1.247(9)
N12 N13 1.428(9)
N13 C61 1.299(10)
N14 C65 1.218(10)
N14 N15 1.445(8)
N15 C64 1.406(10)
C1 C6 1.396(13)
C1 C2 1.427(10)
C2 C3 1.339(9)
C3 C4 1.416(11)
C4 C5 1.441(9)
C4 C17 1.449(8)
C5 C6 1.406(8)
C6 C7 1.464(9)
C7 C12 1.385(10)
C7 C8 1.392(12)
C8 C9 1.364(8)
C9 C10 1.460(11)
C9 C20 1.524(11)
C10 C11 1.434(13)
C11 C12 1.328(8)
C13 C14 1.510(14)
C14 C15 1.457(13)
C15 C16 1.514(16)
C23 C29 1.406(13)
C23 C24 1.459(13)
C24 C25 1.429(10)
C25 C27 1.409(13)
C25 C26 1.436(11)
C27 C28 1.466(12)
C28 C29 1.436(9)
C28 C30 1.443(13)
C30 C35 1.364(10)
C30 C31 1.399(10)
C31 C32 1.372(13)
C32 C33 1.448(10)
C32 C42 1.460(10)
C33 C34 1.380(12)
C34 C35 1.425(15)
C36 C37 1.527(14)
C37 C38 1.585(13)
C38 C39 1.436(15)
C45 C46 1.396(11)
C45 C50 1.412(12)
C46 C47 1.386(12)
C47 C48 1.391(12)
C48 C49 1.415(11)
C48 C61 1.460(11)
C49 C50 1.453(11)
C50 C51 1.443(10)
C51 C52 1.348(10)
C51 C56 1.450(11)
C52 C53 1.333(9)
C53 C54 1.452(11)
C53 C64 1.483(10)
C54 C55 1.381(11)
C55 C56 1.377(10)
C57 C58 1.665(10)
C58 C59 1.662(10)
C59 C60' 1.669(12)
C59 C60 1.678(10)
O101 C101 1.435(19)
N101 C102 1.278(11)
N101 C103 1.303(13)
N101 C101 1.471(14)
N121 C121 1.143(16)
N121 C122 1.455(14)
N121 C123 1.508(17)
O121 C121 1.412(13)
N111 C111 1.364(10)
N111 C112 1.497(14)
N111 C113 1.522(14)
O111 C111 1.269(13)
N141 C141 1.217(19)
N141 C143 1.26(2)
N141 C142 1.54(4)
C141 O141 1.29(2)
